data_7228914
loop_
_publ_author_name
'Feng, Yan Fang'
'Tang, Qi'
'Luo, Kai Liang'
'Wu, Ji Qing'
'Zhang, Zhong'
'Liang, Yuning'
'Liang, Fu Pei'

_publ_section_title
;
 Controllable assembly of Cu(II) coordination compounds based on a
 flexible zwitterionic benzimidazole-dicarboxylate ligand: Synthesis,
 structural diversity, reversible SCSC transformation and magnetic
 properties
;
_journal_name_full CrystEngComm
_journal_paper_doi 10.1039/C7CE01215B
_journal_year 2017
_chemical_formula_moiety 'C26 H26 Cl2 Cu2 N4 O8, 2(H2 O)'
_chemical_formula_sum 'C26 H30 Cl2 Cu2 N4 O10'
_chemical_formula_weight 756.52
_chemical_name_systematic
; 
 ? 
;
_space_group_IT_number 2
_symmetry_cell_setting triclinic
_symmetry_space_group_name_Hall '-P 1'
_symmetry_space_group_name_H-M 'P -1'
_atom_sites_solution_hydrogens geom
_atom_sites_solution_primary direct
_atom_sites_solution_secondary difmap
_audit_creation_method SHELXL-97
_audit_update_record
;
2017-05-23 deposited with the CCDC.
2017-08-15 downloaded from the CCDC.
;
_cell_angle_alpha 87.455(4)
_cell_angle_beta 78.051(3)
_cell_angle_gamma 65.434(3)
_cell_formula_units_Z 1
_cell_length_a 9.213(2)
_cell_length_b 9.467(2)
_cell_length_c 9.476(2)
_cell_measurement_reflns_used 6821
_cell_measurement_temperature 296(2)
_cell_measurement_theta_max 30.91
_cell_measurement_theta_min 2.37
_cell_volume 734.6(3)
_computing_cell_refinement SMART
_computing_data_collection 'SMART (Bruker, 2000)'
_computing_data_reduction 'SAINT (Bruker, 2000)'
_computing_molecular_graphics DIAMOND
_computing_publication_material DIAMOND
_computing_structure_refinement SHELXTL
_computing_structure_solution 'SHELXTL (Bruker, 2000)'
_diffrn_ambient_temperature 296(2)
_diffrn_measured_fraction_theta_full 0.996
_diffrn_measured_fraction_theta_max 0.996
_diffrn_measurement_device_type 'Bruker Smart Apex CCD II'
_diffrn_measurement_method 'phi and omega scans'
_diffrn_radiation_monochromator graphite
_diffrn_radiation_source 'fine-focus sealed tube'
_diffrn_radiation_type MoK\a
_diffrn_radiation_wavelength 0.71073
_diffrn_reflns_av_R_equivalents 0.0242
_diffrn_reflns_av_sigmaI/netI 0.0294
_diffrn_reflns_limit_h_max 11
_diffrn_reflns_limit_h_min -11
_diffrn_reflns_limit_k_max 11
_diffrn_reflns_limit_k_min -11
_diffrn_reflns_limit_l_max 11
_diffrn_reflns_limit_l_min -11
_diffrn_reflns_number 6824
_diffrn_reflns_theta_full 26.00
_diffrn_reflns_theta_max 26.00
_diffrn_reflns_theta_min 2.20
_exptl_absorpt_coefficient_mu 1.693
_exptl_absorpt_correction_T_max 0.7392
_exptl_absorpt_correction_T_min 0.6968
_exptl_absorpt_correction_type multi-scan
_exptl_absorpt_process_details 'SADABS(Sheldrick, 1996)'
_exptl_crystal_colour green
_exptl_crystal_density_diffrn 1.710
_exptl_crystal_density_method 'not measured'
_exptl_crystal_description block
_exptl_crystal_F_000 386
_exptl_crystal_size_max 0.23
_exptl_crystal_size_mid 0.20
_exptl_crystal_size_min 0.19
_refine_diff_density_max 0.289
_refine_diff_density_min -0.543
_refine_diff_density_rms 0.092
_refine_ls_extinction_method none
_refine_ls_goodness_of_fit_ref 1.061
_refine_ls_hydrogen_treatment constr
_refine_ls_matrix_type full
_refine_ls_number_parameters 199
_refine_ls_number_reflns 2879
_refine_ls_number_restraints 0
_refine_ls_restrained_S_all 1.061
_refine_ls_R_factor_all 0.0266
_refine_ls_R_factor_gt 0.0254
_refine_ls_shift/su_max 0.001
_refine_ls_shift/su_mean 0.000
_refine_ls_structure_factor_coef Fsqd
_refine_ls_weighting_details 'calc w=1/[\s^2^(Fo^2^)+(0.0402P)^2^+0.4113P] where P=(Fo^2^+2Fc^2^)/3'
_refine_ls_weighting_scheme calc
_refine_ls_wR_factor_gt 0.0742
_refine_ls_wR_factor_ref 0.0750
_reflns_number_gt 2750
_reflns_number_total 2879
_reflns_threshold_expression >2sigma(I)
_cod_data_source_file c7ce01215b2.cif
_cod_data_source_block fyfcomplex7
_cod_depositor_comments
;
The following automatic conversions were performed:

'_symmetry_cell_setting' value 'Triclinic' changed to 'triclinic'
according to
/home/data/users/saulius/crontab/automatic-downloads/rss-feeds/RSC/lib/dictionaries/cif_core.dic
dictionary named 'cif_core.dic' version 2.4.2 from 2011-04-26.

Automatic conversion script
Id: cif_fix_values 4973 2017-02-22 13:04:09Z antanas 
;
_cod_database_code 7228914

loop_
_symmetry_equiv_pos_as_xyz
'x, y, z'
'-x, -y, -z'

loop_
_atom_site_label
_atom_site_type_symbol
_atom_site_fract_x
_atom_site_fract_y
_atom_site_fract_z
_atom_site_U_iso_or_equiv
_atom_site_adp_type
_atom_site_occupancy
_atom_site_symmetry_multiplicity
_atom_site_calc_flag
_atom_site_refinement_flags
C1 C 0.4730(2) 0.2033(2) 0.06221(19) 0.0246(4) Uani 1 1 d .
C2 C 0.5848(2) 0.2573(2) -0.0129(2) 0.0314(4) Uani 1 1 d .
H2 H 0.6716 0.2546 0.0246 0.038 Uiso 1 1 calc R
C3 C 0.5598(3) 0.3151(3) -0.1466(2) 0.0368(5) Uani 1 1 d .
H3 H 0.6317 0.3522 -0.2011 0.044 Uiso 1 1 calc R
C4 C 0.4287(3) 0.3191(3) -0.2019(2) 0.0372(5) Uani 1 1 d .
H4 H 0.4155 0.3605 -0.2916 0.045 Uiso 1 1 calc R
C5 C 0.3181(3) 0.2643(2) -0.1288(2) 0.0303(4) Uani 1 1 d .
H5 H 0.2322 0.2661 -0.1669 0.036 Uiso 1 1 calc R
C6 C 0.3436(2) 0.2062(2) 0.00549(19) 0.0237(4) Uani 1 1 d .
C7 C 0.3327(2) 0.1023(2) 0.2189(2) 0.0269(4) Uani 1 1 d .
H7 H 0.2989 0.0573 0.3010 0.032 Uiso 1 1 calc R
C8 C 0.5513(2) 0.1362(2) 0.3082(2) 0.0320(4) Uani 1 1 d .
H8A H 0.6672 0.0946 0.2666 0.038 Uiso 1 1 calc R
H8B H 0.5336 0.0700 0.3848 0.038 Uiso 1 1 calc R
C9 C 0.4934(2) 0.3013(2) 0.3702(2) 0.0300(4) Uani 1 1 d .
H9A H 0.5455 0.2986 0.4500 0.036 Uiso 1 1 calc R
H9B H 0.5254 0.3634 0.2965 0.036 Uiso 1 1 calc R
C10 C 0.3090(2) 0.3765(2) 0.42269(18) 0.0241(4) Uani 1 1 d .
C11 C 0.1017(2) 0.1381(2) 0.1059(2) 0.0305(4) Uani 1 1 d .
H11A H 0.0838 0.0645 0.1741 0.037 Uiso 1 1 calc R
H11B H 0.1022 0.1046 0.0105 0.037 Uiso 1 1 calc R
C12 C -0.0358(3) 0.2998(3) 0.1465(2) 0.0337(4) Uani 1 1 d .
H12A H -0.0321 0.3670 0.0668 0.040 Uiso 1 1 calc R
H12B H -0.1399 0.2926 0.1628 0.040 Uiso 1 1 calc R
C13 C -0.0231(2) 0.3717(2) 0.2816(2) 0.0250(4) Uani 1 1 d .
Cl1 Cl 0.01511(6) 0.15483(6) 0.72856(5) 0.03002(13) Uani 1 1 d .
Cu1 Cu 0.00591(2) 0.37229(2) 0.57508(2) 0.02040(9) Uani 1 1 d .
N1 N 0.46132(19) 0.13683(18) 0.19643(16) 0.0258(3) Uani 1 1 d .
N2 N 0.25932(19) 0.14110(18) 0.10732(16) 0.0247(3) Uani 1 1 d .
O1 O 0.24515(17) 0.29777(17) 0.50102(16) 0.0328(3) Uani 1 1 d .
O2 O 0.23430(17) 0.51029(18) 0.38274(17) 0.0358(3) Uani 1 1 d .
O4 O -0.01160(19) 0.29277(17) 0.39211(15) 0.0344(3) Uani 1 1 d .
O3 O -0.0198(2) 0.50275(17) 0.27018(15) 0.0354(3) Uani 1 1 d .
O5 O 0.77274(19) 0.08726(19) 0.54210(17) 0.0401(4) Uani 1 1 d .
H5C H 0.8347 0.0322 0.4669 0.060 Uiso 1 1 d R
H5D H 0.8252 0.1241 0.5816 0.060 Uiso 1 1 d R

loop_
_atom_site_aniso_label
_atom_site_aniso_U_11
_atom_site_aniso_U_22
_atom_site_aniso_U_33
_atom_site_aniso_U_23
_atom_site_aniso_U_13
_atom_site_aniso_U_12
C1 0.0234(9) 0.0229(9) 0.0206(8) -0.0011(7) -0.0003(7) -0.0048(7)
C2 0.0246(9) 0.0368(11) 0.0312(10) -0.0012(8) -0.0007(7) -0.0134(9)
C3 0.0380(11) 0.0396(12) 0.0319(10) 0.0034(9) 0.0043(8) -0.0207(10)
C4 0.0440(12) 0.0417(12) 0.0222(9) 0.0084(8) -0.0031(8) -0.0165(10)
C5 0.0329(10) 0.0320(10) 0.0245(9) 0.0009(8) -0.0073(8) -0.0114(9)
C6 0.0251(9) 0.0196(8) 0.0223(8) -0.0018(7) 0.0000(7) -0.0073(7)
C7 0.0295(10) 0.0194(9) 0.0242(9) 0.0013(7) 0.0004(7) -0.0056(8)
C8 0.0210(9) 0.0372(11) 0.0254(9) 0.0028(8) -0.0066(7) 0.0006(8)
C9 0.0172(9) 0.0403(11) 0.0277(9) -0.0023(8) -0.0035(7) -0.0073(8)
C10 0.0194(8) 0.0315(10) 0.0189(8) -0.0032(7) -0.0020(6) -0.0086(8)
C11 0.0343(10) 0.0314(10) 0.0305(10) -0.0062(8) -0.0003(8) -0.0205(9)
C12 0.0292(10) 0.0386(11) 0.0337(10) -0.0085(9) -0.0088(8) -0.0126(9)
C13 0.0157(8) 0.0270(9) 0.0290(9) -0.0058(7) -0.0022(7) -0.0061(7)
Cl1 0.0347(3) 0.0278(2) 0.0315(2) 0.01131(18) -0.00828(19) -0.0171(2)
Cu1 0.01945(14) 0.01917(14) 0.02075(14) 0.00255(9) -0.00122(9) -0.00777(10)
N1 0.0234(8) 0.0241(8) 0.0220(7) 0.0023(6) -0.0026(6) -0.0035(6)
N2 0.0269(8) 0.0210(8) 0.0243(7) -0.0011(6) -0.0006(6) -0.0101(6)
O1 0.0223(7) 0.0324(8) 0.0361(8) 0.0061(6) -0.0004(6) -0.0071(6)
O2 0.0206(7) 0.0337(8) 0.0439(8) 0.0102(6) 0.0013(6) -0.0067(6)
O4 0.0453(9) 0.0321(8) 0.0309(7) -0.0007(6) -0.0074(6) -0.0212(7)
O3 0.0478(9) 0.0296(8) 0.0301(7) -0.0011(6) -0.0104(6) -0.0161(7)
O5 0.0357(8) 0.0427(9) 0.0432(8) 0.0037(7) -0.0099(7) -0.0168(7)

loop_
_atom_type_symbol
_atom_type_description
_atom_type_scat_dispersion_real
_atom_type_scat_dispersion_imag
_atom_type_scat_source
C C 0.0033 0.0016 'International Tables Vol C Tables 4.2.6.8 and 6.1.1.4'
H H 0.0000 0.0000 'International Tables Vol C Tables 4.2.6.8 and 6.1.1.4'
Cl Cl 0.1484 0.1585 'International Tables Vol C Tables 4.2.6.8 and 6.1.1.4'
Cu Cu 0.3201 1.2651 'International Tables Vol C Tables 4.2.6.8 and 6.1.1.4'
N N 0.0061 0.0033 'International Tables Vol C Tables 4.2.6.8 and 6.1.1.4'
O O 0.0106 0.0060 'International Tables Vol C Tables 4.2.6.8 and 6.1.1.4'

loop_
_geom_angle_atom_site_label_1
_geom_angle_atom_site_label_2
_geom_angle_atom_site_label_3
_geom_angle
_geom_angle_site_symmetry_1
_geom_angle_site_symmetry_3
C2 C1 C6 121.91(18) . .
C2 C1 N1 131.79(18) . .
C6 C1 N1 106.29(16) . .
C3 C2 C1 116.14(19) . .
C3 C2 H2 121.9 . .
C1 C2 H2 121.9 . .
C2 C3 C4 121.52(19) . .
C2 C3 H3 119.2 . .
C4 C3 H3 119.2 . .
C5 C4 C3 122.72(19) . .
C5 C4 H4 118.6 . .
C3 C4 H4 118.6 . .
C4 C5 C6 115.63(19) . .
C4 C5 H5 122.2 . .
C6 C5 H5 122.2 . .
C5 C6 C1 122.07(18) . .
C5 C6 N2 131.49(18) . .
C1 C6 N2 106.43(16) . .
N2 C7 N1 110.39(16) . .
N2 C7 H7 124.8 . .
N1 C7 H7 124.8 . .
N1 C8 C9 109.96(15) . .
N1 C8 H8A 109.7 . .
C9 C8 H8A 109.7 . .
N1 C8 H8B 109.7 . .
C9 C8 H8B 109.7 . .
H8A C8 H8B 108.2 . .
C10 C9 C8 111.19(16) . .
C10 C9 H9A 109.4 . .
C8 C9 H9A 109.4 . .
C10 C9 H9B 109.4 . .
C8 C9 H9B 109.4 . .
H9A C9 H9B 108.0 . .
O2 C10 O1 125.87(17) . .
O2 C10 C9 116.96(17) . .
O1 C10 C9 117.17(17) . .
N2 C11 C12 110.04(15) . .
N2 C11 H11A 109.7 . .
C12 C11 H11A 109.7 . .
N2 C11 H11B 109.7 . .
C12 C11 H11B 109.7 . .
H11A C11 H11B 108.2 . .
C13 C12 C11 112.07(16) . .
C13 C12 H12A 109.2 . .
C11 C12 H12A 109.2 . .
C13 C12 H12B 109.2 . .
C11 C12 H12B 109.2 . .
H12A C12 H12B 107.9 . .
O3 C13 O4 126.05(17) . .
O3 C13 C12 116.46(18) . .
O4 C13 C12 117.44(18) . .
O2 Cu1 O3 89.69(7) 2_566 2_566
O2 Cu1 O4 88.14(7) 2_566 .
O3 Cu1 O4 165.82(6) 2_566 .
O2 Cu1 O1 165.72(6) 2_566 .
O3 Cu1 O1 89.53(7) 2_566 .
O4 Cu1 O1 89.13(6) . .
O2 Cu1 Cl1 96.94(5) 2_566 .
O3 Cu1 Cl1 94.18(5) 2_566 .
O4 Cu1 Cl1 100.00(5) . .
O1 Cu1 Cl1 97.34(4) . .
O2 Cu1 Cu1 82.53(4) 2_566 2_566
O3 Cu1 Cu1 80.97(5) 2_566 2_566
O4 Cu1 Cu1 84.85(5) . 2_566
O1 Cu1 Cu1 83.26(4) . 2_566
Cl1 Cu1 Cu1 175.111(16) . 2_566
C7 N1 C1 108.43(15) . .
C7 N1 C8 124.31(16) . .
C1 N1 C8 126.00(17) . .
C7 N2 C6 108.46(16) . .
C7 N2 C11 124.08(16) . .
C6 N2 C11 126.75(16) . .
C10 O1 Cu1 123.34(13) . .
C10 O2 Cu1 124.92(13) . 2_566
C13 O4 Cu1 121.60(13) . .
C13 O3 Cu1 126.47(13) . 2_566
H5C O5 H5D 109.5 . .

loop_
_geom_bond_atom_site_label_1
_geom_bond_atom_site_label_2
_geom_bond_distance
_geom_bond_site_symmetry_2
C1 C2 1.389(3) .
C1 C6 1.395(3) .
C1 N1 1.398(2) .
C2 C3 1.383(3) .
C2 H2 0.9300 .
C3 C4 1.399(3) .
C3 H3 0.9300 .
C4 C5 1.379(3) .
C4 H4 0.9300 .
C5 C6 1.390(3) .
C5 H5 0.9300 .
C6 N2 1.396(2) .
C7 N2 1.328(2) .
C7 N1 1.330(3) .
C7 H7 0.9300 .
C8 N1 1.472(2) .
C8 C9 1.528(3) .
C8 H8A 0.9700 .
C8 H8B 0.9700 .
C9 C10 1.522(2) .
C9 H9A 0.9700 .
C9 H9B 0.9700 .
C10 O2 1.249(2) .
C10 O1 1.260(2) .
C11 N2 1.467(2) .
C11 C12 1.528(3) .
C11 H11A 0.9700 .
C11 H11B 0.9700 .
C12 C13 1.523(3) .
C12 H12A 0.9700 .
C12 H12B 0.9700 .
C13 O3 1.254(2) .
C13 O4 1.255(2) .
Cl1 Cu1 2.4496(6) .
Cu1 O2 1.9801(15) 2_566
Cu1 O3 1.9807(14) 2_566
Cu1 O4 1.9828(14) .
Cu1 O1 1.9897(14) .
Cu1 Cu1 2.7246(6) 2_566
O2 Cu1 1.9801(14) 2_566
O3 Cu1 1.9807(14) 2_566
O5 H5C 0.8501 .
O5 H5D 0.8500 .

loop_
_geom_hbond_atom_site_label_D
_geom_hbond_atom_site_label_H
_geom_hbond_atom_site_label_A
_geom_hbond_distance_DH
_geom_hbond_distance_HA
_geom_hbond_distance_DA
_geom_hbond_angle_DHA
_geom_hbond_site_symmetry_A
O5 H5C Cl1 0.85 2.38 3.2206(18) 169.1 2_656
O5 H5D Cl1 0.85 2.56 3.3822(17) 163.1 1_655

loop_
_geom_torsion_atom_site_label_1
_geom_torsion_atom_site_label_2
_geom_torsion_atom_site_label_3
_geom_torsion_atom_site_label_4
_geom_torsion
_geom_torsion_site_symmetry_1
_geom_torsion_site_symmetry_4
C6 C1 C2 C3 0.5(3) . .
N1 C1 C2 C3 179.17(19) . .
C1 C2 C3 C4 0.2(3) . .
C2 C3 C4 C5 -1.0(4) . .
C3 C4 C5 C6 0.9(3) . .
C4 C5 C6 C1 -0.2(3) . .
C4 C5 C6 N2 -179.32(19) . .
C2 C1 C6 C5 -0.5(3) . .
N1 C1 C6 C5 -179.49(17) . .
C2 C1 C6 N2 178.81(17) . .
N1 C1 C6 N2 -0.17(19) . .
N1 C8 C9 C10 53.5(2) . .
C8 C9 C10 O2 -131.39(19) . .
C8 C9 C10 O1 47.8(2) . .
N2 C11 C12 C13 -48.4(2) . .
C11 C12 C13 O3 124.92(19) . .
C11 C12 C13 O4 -52.8(2) . .
N2 C7 N1 C1 0.3(2) . .
N2 C7 N1 C8 168.16(16) . .
C2 C1 N1 C7 -178.9(2) . .
C6 C1 N1 C7 -0.1(2) . .
C2 C1 N1 C8 13.5(3) . .
C6 C1 N1 C8 -167.65(16) . .
C9 C8 N1 C7 -98.1(2) . .
C9 C8 N1 C1 67.6(2) . .
N1 C7 N2 C6 -0.4(2) . .
N1 C7 N2 C11 -171.34(16) . .
C5 C6 N2 C7 179.6(2) . .
C1 C6 N2 C7 0.38(19) . .
C5 C6 N2 C11 -9.8(3) . .
C1 C6 N2 C11 170.97(16) . .
C12 C11 N2 C7 95.7(2) . .
C12 C11 N2 C6 -73.5(2) . .
O2 C10 O1 Cu1 1.2(3) . .
C9 C10 O1 Cu1 -177.92(12) . .
O2 Cu1 O1 C10 6.7(3) 2_566 .
O3 Cu1 O1 C10 -80.20(15) 2_566 .
O4 Cu1 O1 C10 85.68(15) . .
Cl1 Cu1 O1 C10 -174.35(14) . .
Cu1 Cu1 O1 C10 0.76(14) 2_566 .
O1 C10 O2 Cu1 -3.4(3) . 2_566
C9 C10 O2 Cu1 175.73(12) . 2_566
O3 C13 O4 Cu1 2.5(3) . .
C12 C13 O4 Cu1 179.95(12) . .
O2 Cu1 O4 C13 81.83(15) 2_566 .
O3 Cu1 O4 C13 0.5(3) 2_566 .
O1 Cu1 O4 C13 -84.15(15) . .
Cl1 Cu1 O4 C13 178.54(14) . .
Cu1 Cu1 O4 C13 -0.84(14) 2_566 .
O4 C13 O3 Cu1 -3.1(3) . 2_566
C12 C13 O3 Cu1 179.42(12) . 2_566
